data_1543481
loop_
_publ_author_name
'Knight, Kyle S.'
'Orick, Michael C.'

_publ_section_title
;
 4-[(<i>E</i>)-4-Hydroxybut-2-en-1-yl]-2-methoxyphenol
;
_journal_coeditor_code SJ4039
_journal_issue 6
_journal_name_full IUCrData
_journal_page_first x160936
_journal_paper_doi 10.1107/S2414314616009366
_journal_volume 1
_journal_year 2016
_chemical_formula_iupac 'C11 H14 O3'
_chemical_formula_moiety 'C11 H14 O3'
_chemical_formula_sum 'C11 H14 O3'
_chemical_formula_weight 194.22
_chemical_name_systematic
;
4-[(<i>E</i>)-4-Hydroxybut-2-en-1-yl]-2-methoxyphenol
;
_space_group_crystal_system triclinic
_space_group_IT_number 2
_space_group_name_Hall '-P 1'
_space_group_name_H-M_alt 'P -1'
_symmetry_space_group_name_Hall '-P 1'
_symmetry_space_group_name_H-M 'P -1'
_atom_sites_solution_hydrogens geom
_audit_creation_method
;
Olex2 1.2
(compiled 2015.09.30 svn.r3233 for OlexSys, GUI svn.r5103)
;
_cell_angle_alpha 81.579(6)
_cell_angle_beta 88.020(6)
_cell_angle_gamma 71.167(6)
_cell_formula_units_Z 2
_cell_length_a 5.7659(11)
_cell_length_b 8.5396(17)
_cell_length_c 10.804(2)
_cell_measurement_reflns_used 3014
_cell_measurement_temperature 200(2)
_cell_measurement_theta_max 24.82
_cell_measurement_theta_min 2.54
_cell_volume 498.02(17)
_computing_cell_refinement
;
SAINT (Bruker, 2009)
;
_computing_data_collection
;
APEX2 (Bruker, 2009)
;
_computing_data_reduction
;
SAINT (Bruker, 2009)
;
_computing_molecular_graphics
;
<i>OLEX2</i> (Dolomanov <i>et al.</i>, 2009) and
Mercury (Macrae <i>et al.</i>, 2008)
;
_computing_publication_material
;
<i>OLEX2</i> (Dolomanov <i>et al.</i>,  2009)
;
_computing_structure_refinement
;
SHELXL2014 (Sheldrick, 2015)
;
_computing_structure_solution
;
SHELXS97 (Sheldrick, 2008)
;
_diffrn_ambient_temperature 200.15
_diffrn_measured_fraction_theta_full 0.989
_diffrn_measured_fraction_theta_max 0.989
_diffrn_measurement_device_type 'Bruker APEXII CCD'
_diffrn_measurement_method '\f and \w scans'
_diffrn_radiation_monochromator graphite
_diffrn_radiation_type MoK\a
_diffrn_radiation_wavelength 0.71073
_diffrn_reflns_av_R_equivalents 0.0422
_diffrn_reflns_limit_h_max 6
_diffrn_reflns_limit_h_min -6
_diffrn_reflns_limit_k_max 10
_diffrn_reflns_limit_k_min -10
_diffrn_reflns_limit_l_max 12
_diffrn_reflns_limit_l_min -12
_diffrn_reflns_number 9408
_diffrn_reflns_theta_full 25.000
_diffrn_reflns_theta_max 25.000
_diffrn_reflns_theta_min 2.955
_diffrn_standards_number 0
_exptl_absorpt_coefficient_mu 0.093
_exptl_absorpt_correction_type none
_exptl_crystal_colour colorless
_exptl_crystal_density_diffrn 1.295
_exptl_crystal_description plate
_exptl_crystal_F_000 208
_exptl_crystal_size_max 0.6
_exptl_crystal_size_mid 0.4
_exptl_crystal_size_min 0.05
_refine_diff_density_max 0.489
_refine_diff_density_min -0.183
_refine_ls_extinction_method none
_refine_ls_goodness_of_fit_ref 1.067
_refine_ls_hydrogen_treatment constr
_refine_ls_matrix_type full
_refine_ls_number_parameters 130
_refine_ls_number_reflns 1736
_refine_ls_number_restraints 0
_refine_ls_restrained_S_all 1.067
_refine_ls_R_factor_all 0.0551
_refine_ls_R_factor_gt 0.0456
_refine_ls_shift/su_max 0.000
_refine_ls_shift/su_mean 0.000
_refine_ls_structure_factor_coef Fsqd
_refine_ls_weighting_details 'w=1/[\s^2^(Fo^2^)+(0.0440P)^2^+0.2128P] where P=(Fo^2^+2Fc^2^)/3'
_refine_ls_weighting_scheme calc
_refine_ls_wR_factor_gt 0.1085
_refine_ls_wR_factor_ref 0.1135
_reflns_number_gt 1487
_reflns_number_total 1736
_reflns_threshold_expression 'I > 2\s(I)'
_cod_data_source_file sj4039sup1.cif
_cod_data_source_block I
_cod_original_cell_volume 498.03(17)
_cod_database_code 1543481
_shelx_space_group_comment
;
The symmetry employed for this shelxl refinement is uniquely defined
by the following loop, which should always be used as a source of
symmetry information in preference to the above space-group names.
They are only intended as comments.
;
_shelx_estimated_absorpt_t_min 0.946
_shelx_estimated_absorpt_t_max 0.995
_shelxl_version_number .2013

loop_
_space_group_symop_operation_xyz
'x, y, z'
'-x, -y, -z'

loop_
_atom_site_type_symbol
_atom_site_label
_atom_site_fract_x
_atom_site_fract_y
_atom_site_fract_z
_atom_site_U_iso_or_equiv
_atom_site_adp_type
_atom_site_calc_flag
_atom_site_occupancy
O O1 0.6301(2) 0.80940(16) 0.11536(11) 0.0390(4) Uani d 1
H H1 0.6644 0.8981 0.1139 0.058 Uiso calc 1
O O2 0.2842(3) 0.90321(18) 0.90202(13) 0.0513(4) Uani d 1
H H2 0.3365 0.8367 0.9679 0.077 Uiso calc 1
O O3 0.3545(2) 0.62145(15) 0.11605(11) 0.0369(3) Uani d 1
C C1 0.5208(3) 0.7770(2) 0.22611(16) 0.0306(4) Uani d 1
C C2 0.5516(3) 0.8357(2) 0.33455(16) 0.0335(4) Uani d 1
H H2A 0.6563 0.9017 0.3353 0.040 Uiso calc 1
C C3 0.4301(3) 0.7991(2) 0.44320(16) 0.0336(4) Uani d 1
H H3 0.4542 0.8394 0.5176 0.040 Uiso calc 1
C C4 0.2748(3) 0.7049(2) 0.44395(16) 0.0304(4) Uani d 1
C C5 0.1392(3) 0.6612(2) 0.56028(16) 0.0356(4) Uani d 1
H H5A -0.0142 0.6465 0.5337 0.043 Uiso calc 1
H H5B 0.2414 0.5527 0.6055 0.043 Uiso calc 1
C C6 0.0766(3) 0.7860(2) 0.64830(17) 0.0377(5) Uani d 1
H H6 -0.0171 0.8977 0.6168 0.045 Uiso calc 1
C C7 0.1425(4) 0.7521(2) 0.76809(18) 0.0402(5) Uani d 1
H H7 0.2404 0.6412 0.7990 0.048 Uiso calc 1
C C8 0.0739(4) 0.8755(3) 0.85676(19) 0.0467(5) Uani d 1
H H8A -0.0388 0.9824 0.8144 0.056 Uiso calc 1
H H8B -0.0137 0.8345 0.9281 0.056 Uiso calc 1
C C9 0.3699(3) 0.6775(2) 0.22712(15) 0.0299(4) Uani d 1
C C10 0.2208(4) 0.5064(2) 0.11609(19) 0.0418(5) Uani d 1
H H10A 0.2849 0.4120 0.1827 0.063 Uiso calc 1
H H10B 0.2388 0.4653 0.0351 0.063 Uiso calc 1
H H10C 0.0470 0.5630 0.1305 0.063 Uiso calc 1
C C11 0.2463(3) 0.6443(2) 0.33454(16) 0.0315(4) Uani d 1
H H11 0.1405 0.5792 0.3337 0.038 Uiso calc 1

loop_
_atom_site_aniso_label
_atom_site_aniso_U_11
_atom_site_aniso_U_22
_atom_site_aniso_U_33
_atom_site_aniso_U_12
_atom_site_aniso_U_13
_atom_site_aniso_U_23
O1 0.0481(8) 0.0432(8) 0.0330(7) -0.0256(6) 0.0103(6) -0.0055(6)
O2 0.0763(11) 0.0483(9) 0.0362(8) -0.0328(8) -0.0110(7) 0.0048(6)
O3 0.0461(8) 0.0439(7) 0.0273(7) -0.0233(6) 0.0004(5) -0.0059(5)
C1 0.0304(9) 0.0308(9) 0.0289(9) -0.0100(7) 0.0027(7) 0.0003(7)
C2 0.0335(10) 0.0345(9) 0.0370(10) -0.0173(8) 0.0014(8) -0.0049(8)
C3 0.0365(10) 0.0357(10) 0.0299(9) -0.0124(8) -0.0010(7) -0.0062(7)
C4 0.0307(9) 0.0286(9) 0.0292(9) -0.0074(7) 0.0002(7) -0.0005(7)
C5 0.0383(10) 0.0371(10) 0.0311(10) -0.0144(8) 0.0024(8) 0.0009(7)
C6 0.0399(11) 0.0382(10) 0.0352(10) -0.0145(8) 0.0069(8) -0.0029(8)
C7 0.0421(11) 0.0381(10) 0.0419(11) -0.0172(9) 0.0061(9) -0.0017(8)
C8 0.0560(13) 0.0495(12) 0.0371(11) -0.0218(10) 0.0066(9) -0.0049(9)
C9 0.0321(9) 0.0283(9) 0.0280(9) -0.0092(7) -0.0023(7) -0.0012(7)
C10 0.0447(11) 0.0472(11) 0.0427(11) -0.0249(9) -0.0008(9) -0.0123(9)
C11 0.0326(10) 0.0319(9) 0.0318(9) -0.0144(8) -0.0004(7) -0.0003(7)

loop_
_atom_type_symbol
_atom_type_description
_atom_type_scat_dispersion_real
_atom_type_scat_dispersion_imag
_atom_type_scat_source
C C 0.0033 0.0016 'International Tables Vol C Tables 4.2.6.8 and 6.1.1.4'
H H 0.0000 0.0000 'International Tables Vol C Tables 4.2.6.8 and 6.1.1.4'
O O 0.0106 0.0060 'International Tables Vol C Tables 4.2.6.8 and 6.1.1.4'

loop_
_geom_angle_atom_site_label_1
_geom_angle_atom_site_label_2
_geom_angle_atom_site_label_3
_geom_angle
C1 O1 H1 109.5
C8 O2 H2 109.5
C9 O3 C10 116.99(14)
O1 C1 C2 124.05(16)
O1 C1 C9 116.82(15)
C2 C1 C9 119.13(16)
C1 C2 H2A 119.8
C1 C2 C3 120.46(16)
C3 C2 H2A 119.8
C2 C3 H3 119.6
C4 C3 C2 120.74(16)
C4 C3 H3 119.6
C3 C4 C5 122.59(16)
C3 C4 C11 118.57(16)
C11 C4 C5 118.82(15)
C4 C5 H5A 108.5
C4 C5 H5B 108.5
H5A C5 H5B 107.5
C6 C5 C4 115.18(15)
C6 C5 H5A 108.5
C6 C5 H5B 108.5
C5 C6 H6 117.8
C7 C6 C5 124.35(18)
C7 C6 H6 117.8
C6 C7 H7 117.8
C6 C7 C8 124.33(19)
C8 C7 H7 117.8
O2 C8 C7 111.23(18)
O2 C8 H8A 109.4
O2 C8 H8B 109.4
C7 C8 H8A 109.4
C7 C8 H8B 109.4
H8A C8 H8B 108.0
O3 C9 C1 115.16(15)
O3 C9 C11 124.74(16)
C11 C9 C1 120.09(16)
O3 C10 H10A 109.5
O3 C10 H10B 109.5
O3 C10 H10C 109.5
H10A C10 H10B 109.5
H10A C10 H10C 109.5
H10B C10 H10C 109.5
C4 C11 H11 119.5
C9 C11 C4 120.96(16)
C9 C11 H11 119.5

loop_
_geom_bond_atom_site_label_1
_geom_bond_atom_site_label_2
_geom_bond_distance
O1 H1 0.8400
O1 C1 1.367(2)
O2 H2 0.8400
O2 C8 1.424(3)
O3 C9 1.371(2)
O3 C10 1.431(2)
C1 C2 1.378(3)
C1 C9 1.397(2)
C2 H2A 0.9500
C2 C3 1.394(2)
C3 H3 0.9500
C3 C4 1.383(3)
C4 C5 1.521(2)
C4 C11 1.392(2)
C5 H5A 0.9900
C5 H5B 0.9900
C5 C6 1.481(3)
C6 H6 0.9500
C6 C7 1.325(3)
C7 H7 0.9500
C7 C8 1.478(3)
C8 H8A 0.9900
C8 H8B 0.9900
C9 C11 1.383(2)
C10 H10A 0.9800
C10 H10B 0.9800
C10 H10C 0.9800
C11 H11 0.9500

loop_
_geom_hbond_atom_site_label_D
_geom_hbond_atom_site_label_H
_geom_hbond_atom_site_label_A
_geom_hbond_site_symmetry_A
_geom_hbond_distance_DH
_geom_hbond_distance_HA
_geom_hbond_distance_DA
_geom_hbond_angle_DHA
O1 H1 O2 2_676 0.8400 1.798(3) 2.635(2) 174(2)

loop_
_geom_torsion_atom_site_label_1
_geom_torsion_atom_site_label_2
_geom_torsion_atom_site_label_3
_geom_torsion_atom_site_label_4
_geom_torsion
O1 C1 C2 C3 178.96(16)
O1 C1 C9 O3 1.3(2)
O1 C1 C9 C11 -177.74(15)
O3 C9 C11 C4 179.28(15)
C1 C2 C3 C4 -0.7(3)
C1 C9 C11 C4 -1.8(3)
C2 C1 C9 O3 -178.53(15)
C2 C1 C9 C11 2.4(3)
C2 C3 C4 C5 179.76(16)
C2 C3 C4 C11 1.3(3)
C3 C4 C5 C6 30.2(2)
C3 C4 C11 C9 -0.1(3)
C4 C5 C6 C7 -123.8(2)
C5 C4 C11 C9 -178.60(15)
C5 C6 C7 C8 -178.11(18)
C6 C7 C8 O2 -116.2(2)
C9 C1 C2 C3 -1.2(3)
C10 O3 C9 C1 174.23(15)
C10 O3 C9 C11 -6.8(2)
C11 C4 C5 C6 -151.41(16)

_cod_database_fobs_code 1543481
